data_2204687
loop_
_publ_author_name
'Temelkoff, David P.'
'Norris, Peter'
'Zeller, Matthias'

_publ_section_title
;
 Prop-2-ynyl
 1,2,3,4-tetra-<i>O</i>-acetyl-\b-<small>D</small>-glucopyranuronate
;
_journal_issue 12
_journal_name_full 'Acta Crystallographica Section E'
_journal_page_first o2273
_journal_page_last o2274
_journal_paper_doi 10.1107/S1600536804028405
_journal_volume 60
_journal_year 2004
_chemical_formula_iupac 'C17 H20 O11'
_chemical_formula_moiety 'C17 H20 O11'
_chemical_formula_sum 'C17 H20 O11'
_chemical_formula_weight 400.33
_chemical_melting_point 412.5(15)
_chemical_name_systematic
;
Prop-2-ynyl 1,2,3,4-tetra-O-acetyl-\b-D-glucopyranuronate
;
_space_group_IT_number 19
_symmetry_cell_setting orthorhombic
_symmetry_space_group_name_Hall 'P 2ac 2ab'
_symmetry_space_group_name_H-M 'P 21 21 21'
_atom_sites_solution_hydrogens difmap
_atom_sites_solution_primary direct
_atom_sites_solution_secondary difmap
_audit_creation_method SHELXL-97
_cell_angle_alpha 90.00
_cell_angle_beta 90.00
_cell_angle_gamma 90.00
_cell_formula_units_Z 4
_cell_length_a 7.3827(9)
_cell_length_b 14.1462(17)
_cell_length_c 18.077(2)
_cell_measurement_reflns_used 6910
_cell_measurement_temperature 100(2)
_cell_measurement_theta_max 31.75
_cell_measurement_theta_min 2.88
_cell_volume 1887.9(4)
_computing_cell_refinement 'SAINT-Plus (Bruker, 2003)'
_computing_data_collection 'SMART (Bruker, 2002)'
_computing_data_reduction SAINT-Plus
_computing_molecular_graphics SHELXTL
_computing_publication_material SHELXTL
_computing_structure_refinement SHELXTL
_computing_structure_solution 'SHELXTL (Bruker, 2000)'
_diffrn_ambient_temperature 100(2)
_diffrn_measured_fraction_theta_full 0.999
_diffrn_measured_fraction_theta_max 0.999
_diffrn_measurement_device_type 'Bruker AXS SMART APEX CCD'
_diffrn_measurement_method '\f and \w'
_diffrn_radiation_monochromator graphite
_diffrn_radiation_source 'fine-focus sealed tube'
_diffrn_radiation_type MoK\a
_diffrn_radiation_wavelength 0.71073
_diffrn_reflns_av_R_equivalents 0.0208
_diffrn_reflns_av_sigmaI/netI 0.0120
_diffrn_reflns_limit_h_max 9
_diffrn_reflns_limit_h_min -9
_diffrn_reflns_limit_k_max 18
_diffrn_reflns_limit_k_min -18
_diffrn_reflns_limit_l_max 23
_diffrn_reflns_limit_l_min -23
_diffrn_reflns_number 20026
_diffrn_reflns_theta_full 28.28
_diffrn_reflns_theta_max 28.28
_diffrn_reflns_theta_min 1.83
_diffrn_standards_number 0
_exptl_absorpt_coefficient_mu 0.120
_exptl_absorpt_correction_T_max 0.97
_exptl_absorpt_correction_T_min 0.8843
_exptl_absorpt_correction_type multi-scan
_exptl_absorpt_process_details '(SADABS in SAINT-Plus; Bruker, 2003)'
_exptl_crystal_colour colourless
_exptl_crystal_density_diffrn 1.408
_exptl_crystal_density_method 'not measured'
_exptl_crystal_description block
_exptl_crystal_F_000 840
_exptl_crystal_size_max 0.37
_exptl_crystal_size_mid 0.22
_exptl_crystal_size_min 0.22
_refine_diff_density_max 0.378
_refine_diff_density_min -0.224
_refine_ls_extinction_method none
_refine_ls_goodness_of_fit_ref 1.191
_refine_ls_hydrogen_treatment mixed
_refine_ls_matrix_type full
_refine_ls_number_parameters 282
_refine_ls_number_reflns 2663
_refine_ls_number_restraints 0
_refine_ls_restrained_S_all 1.191
_refine_ls_R_factor_all 0.0435
_refine_ls_R_factor_gt 0.0430
_refine_ls_shift/su_max 0.001
_refine_ls_shift/su_mean 0.000
_refine_ls_structure_factor_coef Fsqd
_refine_ls_weighting_details 'calc w = 1/[\s^2^(Fo^2^)+(0.043P)^2^+0.6857P] where P = (Fo^2^+2Fc^2^)/3'
_refine_ls_weighting_scheme calc
_refine_ls_wR_factor_gt 0.1053
_refine_ls_wR_factor_ref 0.1056
_reflns_number_gt 2634
_reflns_number_total 2663
_reflns_threshold_expression I>2\s(I)
_cod_data_source_file gh6005.cif
_cod_data_source_block I
_cod_depositor_comments
;
The following automatic conversions were performed:
'_symmetry_cell_setting' value 'Orthorhombic' changed to 'orthorhombic'
according to '/home/saulius/struct/CIF-dictionaries/cif_core.dic'
dictionary named 'cif_core.dic' version 2.4.1 from 2010-06-29.

Automatic conversion script
Id: cif_fix_enum 1527 2010-12-29 10:47:43Z saulius 

The following automatic conversions were performed:

'_chemical_melting_point' value '411-414' was changed to '412.5(15)'
- the average value was taken and precision was estimated.

Automatic conversion script
Id: cif_fix_values 1646 2011-03-28 12:23:43Z adriana 

The following automatic conversions were performed:

'_chemical_melting_point' value '411-414' was changed to '412.5(15)'
- the average value was taken and precision was
estimated.

'_symmetry_cell_setting' value 'Orthorhombic' changed to
'orthorhombic' according to
/home/saulius/struct/CIF-dictionaries/cif_core.dic dictionary named
'cif_core.dic' version 2.4.1 from 2010-06-29.

Automatic conversion script
Id: cif_fix_values 1715 2011-07-08 13:25:40Z adriana 
;
_cod_database_code 2204687
_cod_database_fobs_code 2204687

loop_
_symmetry_equiv_pos_as_xyz
'x, y, z'
'-x+1/2, -y, z+1/2'
'-x, y+1/2, -z+1/2'
'x+1/2, -y+1/2, -z'

loop_
_atom_site_label
_atom_site_fract_x
_atom_site_fract_y
_atom_site_fract_z
_atom_site_U_iso_or_equiv
_atom_site_adp_type
_atom_site_calc_flag
_atom_site_refinement_flags
_atom_site_occupancy
_atom_site_type_symbol
C1 0.0064(3) 1.00963(16) 0.93421(13) 0.0217(4) Uani d . 1 C
C2 -0.1611(3) 0.94822(16) 0.92373(12) 0.0208(4) Uani d . 1 C
C3 -0.1027(3) 0.84919(15) 0.90109(12) 0.0193(4) Uani d . 1 C
C4 0.0195(3) 0.85389(15) 0.83345(12) 0.0200(4) Uani d . 1 C
C5 0.1796(3) 0.92061(15) 0.85013(12) 0.0197(4) Uani d . 1 C
C6 0.0433(3) 1.15604(17) 0.99548(13) 0.0243(5) Uani d . 1 C
C7 0.0172(4) 1.25967(18) 0.98348(14) 0.0313(6) Uani d . 1 C
H7A 0.1109 1.2833 0.9498 0.047 Uiso calc R 1 H
H7B 0.0260 1.2928 1.0310 0.047 Uiso calc R 1 H
H7C -0.1026 1.2709 0.9618 0.047 Uiso calc R 1 H
C8 -0.4251(3) 0.98063(16) 0.99629(13) 0.0229(5) Uani d . 1 C
C9 -0.4906(4) 0.98225(19) 1.07479(14) 0.0306(5) Uani d . 1 C
H9A -0.6191 0.9995 1.0758 0.046 Uiso calc R 1 H
H9B -0.4206 1.0288 1.1030 0.046 Uiso calc R 1 H
H9C -0.4749 0.9195 1.0969 0.046 Uiso calc R 1 H
C10 -0.3107(3) 0.72145(15) 0.92183(12) 0.0209(4) Uani d . 1 C
C11 -0.4656(3) 0.67130(18) 0.88600(13) 0.0266(5) Uani d . 1 C
H11A -0.4959 0.6147 0.9147 0.040 Uiso calc R 1 H
H11B -0.4317 0.6529 0.8356 0.040 Uiso calc R 1 H
H11C -0.5710 0.7134 0.8842 0.040 Uiso calc R 1 H
C12 0.1133(4) 0.73846(17) 0.74614(13) 0.0275(5) Uani d . 1 C
C13 0.1709(4) 0.63751(18) 0.73854(15) 0.0340(6) Uani d . 1 C
H13A 0.2381 0.6295 0.6922 0.051 Uiso calc R 1 H
H13B 0.0636 0.5967 0.7381 0.051 Uiso calc R 1 H
H13C 0.2486 0.6203 0.7803 0.051 Uiso calc R 1 H
C14 0.2987(3) 0.93770(15) 0.78272(13) 0.0223(4) Uani d . 1 C
C15 0.5268(4) 0.87318(19) 0.70812(15) 0.0311(5) Uani d . 1 C
C16 0.6023(4) 0.78023(19) 0.69260(14) 0.0292(5) Uani d . 1 C
C17 0.6639(4) 0.7059(2) 0.67766(16) 0.0353(6) Uani d . 1 C
H1 0.078(5) 0.988(3) 0.9757(19) 0.042 Uiso d . 1 H
H2 -0.237(5) 0.978(2) 0.8858(18) 0.042 Uiso d . 1 H
H3 -0.043(5) 0.818(2) 0.9401(19) 0.042 Uiso d . 1 H
H4 -0.052(5) 0.876(2) 0.7931(18) 0.042 Uiso d . 1 H
H5 0.246(5) 0.896(2) 0.8904(18) 0.042 Uiso d . 1 H
H17 0.717(6) 0.647(3) 0.669(2) 0.054(11) Uiso d . 1 H
H15A 0.455(6) 0.893(3) 0.669(2) 0.064 Uiso d . 1 H
H15B 0.621(6) 0.916(3) 0.716(2) 0.064 Uiso d . 1 H
O1 0.1082(2) 1.01106(10) 0.86807(9) 0.0216(3) Uani d . 1 O
O2 -0.0490(2) 1.10437(11) 0.94371(10) 0.0254(4) Uani d . 1 O
O3 0.1332(3) 1.11985(13) 1.04263(10) 0.0343(4) Uani d . 1 O
O4 -0.2535(2) 0.94433(12) 0.99332(9) 0.0243(4) Uani d . 1 O
O5 -0.5058(2) 1.00743(13) 0.94303(10) 0.0303(4) Uani d . 1 O
O6 -0.2606(2) 0.79666(11) 0.87957(9) 0.0227(3) Uani d . 1 O
O7 -0.2381(3) 0.70042(13) 0.97888(9) 0.0289(4) Uani d . 1 O
O8 0.0820(2) 0.75992(11) 0.81920(8) 0.0225(3) Uani d . 1 O
O9 0.0940(3) 0.79447(14) 0.69743(10) 0.0340(4) Uani d . 1 O
O10 0.2851(3) 1.00392(12) 0.74200(10) 0.0324(4) Uani d . 1 O
O11 0.4191(2) 0.86743(12) 0.77535(9) 0.0237(3) Uani d . 1 O

loop_
_atom_site_aniso_label
_atom_site_aniso_U_11
_atom_site_aniso_U_22
_atom_site_aniso_U_33
_atom_site_aniso_U_12
_atom_site_aniso_U_13
_atom_site_aniso_U_23
C1 0.0248(11) 0.0176(10) 0.0228(11) 0.0007(9) -0.0038(9) 0.0015(8)
C2 0.0234(10) 0.0203(10) 0.0188(10) 0.0006(8) -0.0036(9) 0.0048(8)
C3 0.0212(10) 0.0177(9) 0.0191(9) -0.0039(8) -0.0042(8) 0.0021(8)
C4 0.0228(10) 0.0182(9) 0.0189(9) -0.0027(9) -0.0039(9) 0.0017(8)
C5 0.0226(10) 0.0146(9) 0.0218(10) -0.0009(8) -0.0025(9) 0.0001(8)
C6 0.0232(11) 0.0242(11) 0.0256(11) -0.0004(9) 0.0062(9) -0.0037(9)
C7 0.0362(14) 0.0239(11) 0.0339(13) 0.0021(11) 0.0041(11) -0.0047(10)
C8 0.0223(10) 0.0170(9) 0.0293(11) -0.0019(9) -0.0019(9) -0.0027(9)
C9 0.0274(12) 0.0320(12) 0.0324(13) 0.0029(11) 0.0020(11) -0.0018(10)
C10 0.0240(10) 0.0187(9) 0.0201(10) -0.0010(9) 0.0053(9) -0.0010(8)
C11 0.0292(12) 0.0264(11) 0.0243(11) -0.0083(10) 0.0028(9) 0.0001(9)
C12 0.0288(12) 0.0297(12) 0.0238(10) -0.0107(10) -0.0014(10) -0.0054(9)
C13 0.0397(14) 0.0300(12) 0.0322(12) -0.0074(12) -0.0004(11) -0.0130(10)
C14 0.0210(10) 0.0182(9) 0.0275(10) -0.0048(9) -0.0022(9) 0.0002(8)
C15 0.0339(13) 0.0272(12) 0.0322(13) 0.0019(11) 0.0089(11) 0.0012(10)
C16 0.0285(12) 0.0316(12) 0.0275(11) 0.0002(11) 0.0049(10) 0.0020(10)
C17 0.0375(15) 0.0318(13) 0.0366(13) 0.0068(12) 0.0102(12) 0.0041(11)
O1 0.0218(7) 0.0154(7) 0.0275(8) 0.0009(6) -0.0004(7) 0.0016(6)
O2 0.0285(9) 0.0187(7) 0.0291(8) 0.0034(7) -0.0044(7) -0.0020(6)
O3 0.0434(11) 0.0289(9) 0.0305(9) 0.0043(9) -0.0091(8) -0.0062(7)
O4 0.0223(8) 0.0280(8) 0.0225(7) 0.0030(7) -0.0007(7) 0.0044(7)
O5 0.0265(9) 0.0338(10) 0.0307(9) 0.0046(8) -0.0069(8) -0.0011(8)
O6 0.0237(8) 0.0236(7) 0.0207(7) -0.0072(7) -0.0051(7) 0.0049(6)
O7 0.0345(9) 0.0299(9) 0.0222(8) -0.0046(8) -0.0021(8) 0.0069(7)
O8 0.0285(8) 0.0182(7) 0.0207(7) -0.0037(7) -0.0017(7) -0.0021(6)
O9 0.0441(11) 0.0379(10) 0.0199(8) -0.0104(9) -0.0021(8) -0.0028(7)
O10 0.0380(11) 0.0229(8) 0.0364(9) 0.0028(8) 0.0096(8) 0.0084(7)
O11 0.0258(8) 0.0220(7) 0.0233(8) 0.0019(7) 0.0007(7) 0.0003(6)

loop_
_atom_type_symbol
_atom_type_description
_atom_type_scat_dispersion_real
_atom_type_scat_dispersion_imag
_atom_type_scat_source
C C 0.0033 0.0016 'International Tables Vol C Tables 4.2.6.8 and 6.1.1.4'
H H 0.0000 0.0000 'International Tables Vol C Tables 4.2.6.8 and 6.1.1.4'
O O 0.0106 0.0060 'International Tables Vol C Tables 4.2.6.8 and 6.1.1.4'

loop_
_geom_angle_atom_site_label_1
_geom_angle_atom_site_label_2
_geom_angle_atom_site_label_3
_geom_angle
O2 C1 O1 104.10(17)
O2 C1 C2 108.75(19)
O1 C1 C2 109.58(18)
O2 C1 H1 111(2)
O1 C1 H1 112(2)
C2 C1 H1 111(2)
O4 C2 C3 109.62(17)
O4 C2 C1 107.41(17)
C3 C2 C1 109.19(18)
O4 C2 H2 111(2)
C3 C2 H2 112(2)
C1 C2 H2 108(2)
O6 C3 C4 106.63(17)
O6 C3 C2 108.62(18)
C4 C3 C2 110.11(18)
O6 C3 H3 110(2)
C4 C3 H3 110(2)
C2 C3 H3 112(2)
O8 C4 C3 107.18(17)
O8 C4 C5 110.90(19)
C3 C4 C5 108.92(17)
O8 C4 H4 111(2)
C3 C4 H4 108(2)
C5 C4 H4 112(2)
O1 C5 C14 104.71(17)
O1 C5 C4 108.13(18)
C14 C5 C4 112.54(18)
O1 C5 H5 111(2)
C14 C5 H5 112(2)
C4 C5 H5 108(2)
O3 C6 O2 122.4(2)
O3 C6 C7 126.5(2)
O2 C6 C7 111.1(2)
C6 C7 H7A 109.5
C6 C7 H7B 109.5
H7A C7 H7B 109.5
C6 C7 H7C 109.5
H7A C7 H7C 109.5
H7B C7 H7C 109.5
O5 C8 O4 123.4(2)
O5 C8 C9 126.7(2)
O4 C8 C9 110.0(2)
C8 C9 H9A 109.5
C8 C9 H9B 109.5
H9A C9 H9B 109.5
C8 C9 H9C 109.5
H9A C9 H9C 109.5
H9B C9 H9C 109.5
O7 C10 O6 123.7(2)
O7 C10 C11 126.7(2)
O6 C10 C11 109.64(19)
C10 C11 H11A 109.5
C10 C11 H11B 109.5
H11A C11 H11B 109.5
C10 C11 H11C 109.5
H11A C11 H11C 109.5
H11B C11 H11C 109.5
O9 C12 O8 122.8(2)
O9 C12 C13 126.9(2)
O8 C12 C13 110.3(2)
C12 C13 H13A 109.5
C12 C13 H13B 109.5
H13A C13 H13B 109.5
C12 C13 H13C 109.5
H13A C13 H13C 109.5
H13B C13 H13C 109.5
O10 C14 O11 125.2(2)
O10 C14 C5 124.7(2)
O11 C14 C5 110.17(18)
O11 C15 C16 108.7(2)
O11 C15 H15A 110(3)
C16 C15 H15A 110(3)
O11 C15 H15B 109(3)
C16 C15 H15B 109(3)
H15A C15 H15B 110(4)
C17 C16 C15 177.8(3)
C16 C17 H17 176(2)
C1 O1 C5 112.19(16)
C6 O2 C1 116.46(19)
C8 O4 C2 117.46(18)
C10 O6 C3 118.23(17)
C12 O8 C4 115.62(18)
C14 O11 C15 113.83(19)

loop_
_geom_bond_atom_site_label_1
_geom_bond_atom_site_label_2
_geom_bond_distance
C1 O2 1.412(3)
C1 O1 1.413(3)
C1 C2 1.523(3)
C1 H1 0.97(4)
C2 O4 1.432(3)
C2 C3 1.522(3)
C2 H2 0.98(3)
C3 O6 1.436(3)
C3 C4 1.521(3)
C3 H3 0.94(4)
C4 O8 1.430(3)
C4 C5 1.543(3)
C4 H4 0.95(3)
C5 O1 1.421(3)
C5 C14 1.522(3)
C5 H5 0.94(3)
C6 O3 1.195(3)
C6 O2 1.369(3)
C6 C7 1.494(3)
C7 H7A 0.9800
C7 H7B 0.9800
C7 H7C 0.9800
C8 O5 1.194(3)
C8 O4 1.368(3)
C8 C9 1.499(3)
C9 H9A 0.9800
C9 H9B 0.9800
C9 H9C 0.9800
C10 O7 1.200(3)
C10 O6 1.361(3)
C10 C11 1.494(3)
C11 H11A 0.9800
C11 H11B 0.9800
C11 H11C 0.9800
C12 O9 1.193(3)
C12 O8 1.375(3)
C12 C13 1.496(4)
C13 H13A 0.9800
C13 H13B 0.9800
C13 H13C 0.9800
C14 O10 1.196(3)
C14 O11 1.340(3)
C15 O11 1.455(3)
C15 C16 1.455(4)
C15 H15A 0.93(4)
C15 H15B 0.93(5)
C16 C17 1.177(4)
C17 H17 0.94(4)

loop_
_cod_related_entry_id
_cod_related_entry_database
_cod_related_entry_code
1 ChemSpider 21173837
